data_4003705
loop_
_publ_author_name
'Liang, Ming-Li'
'Ma, Yun-Xiang'
'Hu, Chun-Li'
'Kong, Fang'
'Mao, Jiang-Gao'

_publ_section_title
;
 Ba(MoO2F)2(QO3)2 (Q = Se, Te): Partial Fluorination of MoO6 Octahedra
 Enabling Two Polar Solids with Strong and Phase Matchable SHG Response
;
_journal_issue 22
_journal_name_full 'Chemistry of Materials'
_journal_page_first 9688
_journal_page_last 9695
_journal_paper_doi 10.1021/acs.chemmater.0c03353
_journal_volume 32
_journal_year 2020
_chemical_formula_sum 'Ba F2 Mo2 O10 Te2'
_chemical_formula_weight 782.42
_space_group_IT_number 41
_space_group_name_Hall 'A 2 -2ab'
_space_group_name_H-M_alt 'A e a 2'
_symmetry_cell_setting orthorhombic
_symmetry_space_group_name_H-M 'A e a 2'
_atom_sites_solution_primary direct
_atom_sites_solution_secondary difmap
_audit_creation_method SHELXL-97
_cell_angle_alpha 90.00
_cell_angle_beta 90.00
_cell_angle_gamma 90.00
_cell_formula_units_Z 4
_cell_length_a 12.5605(7)
_cell_length_b 11.0264(6)
_cell_length_c 7.2858(6)
_cell_measurement_reflns_used 3255
_cell_measurement_temperature 293(2)
_cell_measurement_theta_max 26.2892
_cell_measurement_theta_min 3.3446
_cell_volume 1009.06(11)
_computing_structure_refinement 'SHELXL-97 (Sheldrick, 2008)'
_computing_structure_solution 'SHELXS-97 (Sheldrick, 2008)'
_diffrn_ambient_temperature 293(2)
_diffrn_measured_fraction_theta_full 0.998
_diffrn_measured_fraction_theta_max 0.998
_diffrn_measurement_device_type 'SuperNova, Dual, Cu at zero, Atlas'
_diffrn_radiation_monochromator graphite
_diffrn_radiation_source 'fine-focus sealed tube'
_diffrn_radiation_type MoK\a
_diffrn_radiation_wavelength 0.71073
_diffrn_reflns_av_R_equivalents 0.0432
_diffrn_reflns_av_sigmaI/netI 0.0269
_diffrn_reflns_limit_h_max 15
_diffrn_reflns_limit_h_min -15
_diffrn_reflns_limit_k_max 13
_diffrn_reflns_limit_k_min -13
_diffrn_reflns_limit_l_max 9
_diffrn_reflns_limit_l_min -9
_diffrn_reflns_number 7001
_diffrn_reflns_theta_full 26.35
_diffrn_reflns_theta_max 26.35
_diffrn_reflns_theta_min 3.70
_exptl_absorpt_coefficient_mu 12.050
_exptl_absorpt_correction_T_max 1.00000
_exptl_absorpt_correction_T_min 0.30167
_exptl_absorpt_correction_type multi-scan
_exptl_crystal_colour colorless
_exptl_crystal_density_diffrn 5.150
_exptl_crystal_density_method 'not measured'
_exptl_crystal_description sheet
_exptl_crystal_F_000 1368
_exptl_crystal_size_max 0.19
_exptl_crystal_size_mid 0.17
_exptl_crystal_size_min 0.05
_refine_diff_density_max 1.949
_refine_diff_density_min -0.834
_refine_diff_density_rms 0.182
_refine_ls_abs_structure_details 'Flack H D (1983), Acta Cryst. A39, 876-881'
_refine_ls_abs_structure_Flack 0.14(4)
_refine_ls_extinction_coef 0.00114(9)
_refine_ls_extinction_expression Fc^*^=kFc[1+0.001xFc^2^\l^3^/sin(2\q)]^-1/4^
_refine_ls_extinction_method SHELXL
_refine_ls_goodness_of_fit_ref 1.053
_refine_ls_matrix_type full
_refine_ls_number_parameters 90
_refine_ls_number_reflns 1029
_refine_ls_number_restraints 7
_refine_ls_restrained_S_all 1.051
_refine_ls_R_factor_all 0.0249
_refine_ls_R_factor_gt 0.0235
_refine_ls_shift/su_max 0.068
_refine_ls_shift/su_mean 0.017
_refine_ls_structure_factor_coef Fsqd
_refine_ls_weighting_details 'calc w=1/[\s^2^(Fo^2^)+(0.0241P)^2^+13.4660P] where P=(Fo^2^+2Fc^2^)/3'
_refine_ls_weighting_scheme calc
_refine_ls_wR_factor_gt 0.0559
_refine_ls_wR_factor_ref 0.0568
_reflns_number_gt 984
_reflns_number_total 1029
_reflns_threshold_expression >2sigma(I)
_cod_data_source_file cm0c03353_si_002.cif
_cod_data_source_block Ba(MoO2F)2(TeO3)2
_cod_depositor_comments 'Adding full bibliography for 4003704--4003705.cif.'
_cod_original_sg_symbol_H-M Aba2
_cod_database_code 4003705

loop_
_symmetry_equiv_pos_as_xyz
'x, y, z'
'-x, -y, z'
'x+1/2, -y+1/2, z'
'-x+1/2, y+1/2, z'
'x, y+1/2, z+1/2'
'-x, -y+1/2, z+1/2'
'x+1/2, -y+1, z+1/2'
'-x+1/2, y+1, z+1/2'

loop_
_atom_site_label
_atom_site_type_symbol
_atom_site_fract_x
_atom_site_fract_y
_atom_site_fract_z
_atom_site_U_iso_or_equiv
_atom_site_adp_type
_atom_site_occupancy
_atom_site_symmetry_multiplicity
_atom_site_calc_flag
_atom_site_refinement_flags
_atom_site_disorder_assembly
_atom_site_disorder_group
Ba1 Ba 0.5000 1.0000 1.3388(6) 0.01442(17) Uani 1 2 d S . .
Mo1 Mo 0.61705(4) 0.82550(4) 0.8403(6) 0.01083(17) Uani 1 1 d . . .
Te1 Te 0.3388(2) 0.8300(2) 0.8974(7) 0.0122(13) Uani 0.335(9) 1 d P . .
Te1' Te 0.33885(10) 0.83043(12) 0.78360(15) 0.0155(8) Uani 0.665(9) 1 d P . .
F1 F 0.3597(7) 0.8278(8) 0.5197(11) 0.0284(16) Uani 1 1 d . . .
O1 O 0.4724(3) 0.7579(4) 0.8385(15) 0.0166(9) Uani 1 1 d . . .
O2 O 0.2724(3) 0.6779(4) 0.8389(15) 0.0175(10) Uani 1 1 d . . .
O3 O 0.3567(7) 0.8293(7) 1.1675(10) 0.0102(14) Uani 1 1 d U . .
O4 O 0.6032(6) 0.9245(7) 1.0212(13) 0.021(2) Uani 1 1 d . . .
O5 O 0.5975(7) 0.9198(6) 0.6578(12) 0.0150(18) Uani 1 1 d . . .

loop_
_atom_site_aniso_label
_atom_site_aniso_U_11
_atom_site_aniso_U_22
_atom_site_aniso_U_33
_atom_site_aniso_U_23
_atom_site_aniso_U_13
_atom_site_aniso_U_12
Ba1 0.0209(3) 0.0127(3) 0.0097(3) 0.000 0.000 -0.0031(2)
Mo1 0.0105(3) 0.0107(3) 0.0113(3) -0.0008(6) 0.0006(4) -0.00106(19)
Te1 0.0156(13) 0.0146(12) 0.006(4) 0.0039(15) 0.0000(14) 0.0007(12)
Te1' 0.0136(6) 0.0142(5) 0.018(2) 0.0013(8) 0.0017(8) -0.0016(6)
F1 0.027(4) 0.029(3) 0.030(3) -0.008(3) -0.006(2) 0.002(3)
O1 0.008(2) 0.016(2) 0.025(2) -0.005(5) -0.006(4) -0.0023(16)
O2 0.008(2) 0.014(2) 0.031(3) 0.007(5) -0.005(4) 0.0007(16)
O3 0.012(2) 0.0083(19) 0.010(2) 0.0018(17) -0.0016(16) -0.0015(19)
O4 0.024(6) 0.020(5) 0.018(5) -0.007(3) 0.006(3) -0.006(4)
O5 0.024(5) 0.015(4) 0.006(4) 0.000(3) -0.002(3) 0.004(4)

loop_
_atom_type_symbol
_atom_type_description
_atom_type_scat_dispersion_real
_atom_type_scat_dispersion_imag
_atom_type_scat_source
O O 0.0106 0.0060 'International Tables Vol C Tables 4.2.6.8 and 6.1.1.4'
F F 0.0171 0.0103 'International Tables Vol C Tables 4.2.6.8 and 6.1.1.4'
Mo Mo -1.6832 0.6857 'International Tables Vol C Tables 4.2.6.8 and 6.1.1.4'
Te Te -0.5308 1.6751 'International Tables Vol C Tables 4.2.6.8 and 6.1.1.4'
Ba Ba -0.3244 2.2819 'International Tables Vol C Tables 4.2.6.8 and 6.1.1.4'

loop_
_geom_angle_atom_site_label_1
_geom_angle_atom_site_label_2
_geom_angle_atom_site_label_3
_geom_angle
_geom_angle_site_symmetry_1
_geom_angle_site_symmetry_3
_geom_angle_publ_flag
O5 Ba1 O5 66.0(3) 1_556 2_676 ?
O5 Ba1 O4 178.2(3) 1_556 2_675 ?
O5 Ba1 O4 113.35(14) 2_676 2_675 ?
O5 Ba1 O4 113.35(14) 1_556 . ?
O5 Ba1 O4 178.2(3) 2_676 . ?
O4 Ba1 O4 67.3(4) 2_675 . ?
O5 Ba1 O1 68.3(2) 1_556 6_665 ?
O5 Ba1 O1 111.7(3) 2_676 6_665 ?
O4 Ba1 O1 110.7(3) 2_675 6_665 ?
O4 Ba1 O1 69.3(2) . 6_665 ?
O5 Ba1 O1 111.7(3) 1_556 5 ?
O5 Ba1 O1 68.3(2) 2_676 5 ?
O4 Ba1 O1 69.3(2) 2_675 5 ?
O4 Ba1 O1 110.7(3) . 5 ?
O1 Ba1 O1 179.9(4) 6_665 5 ?
O5 Ba1 O3 115.4(2) 1_556 . ?
O5 Ba1 O3 107.1(2) 2_676 . ?
O4 Ba1 O3 62.94(19) 2_675 . ?
O4 Ba1 O3 74.7(2) . . ?
O1 Ba1 O3 55.1(2) 6_665 . ?
O1 Ba1 O3 124.8(2) 5 . ?
O5 Ba1 O3 107.1(2) 1_556 2_675 ?
O5 Ba1 O3 115.4(2) 2_676 2_675 ?
O4 Ba1 O3 74.7(2) 2_675 2_675 ?
O4 Ba1 O3 62.94(19) . 2_675 ?
O1 Ba1 O3 124.8(2) 6_665 2_675 ?
O1 Ba1 O3 55.1(2) 5 2_675 ?
O3 Ba1 O3 128.8(3) . 2_675 ?
O5 Ba1 F1 63.91(19) 1_556 2_676 ?
O5 Ba1 F1 71.3(2) 2_676 2_676 ?
O4 Ba1 F1 117.7(3) 2_675 2_676 ?
O4 Ba1 F1 106.9(2) . 2_676 ?
O1 Ba1 F1 125.1(2) 6_665 2_676 ?
O1 Ba1 F1 54.9(2) 5 2_676 ?
O3 Ba1 F1 178.4(2) . 2_676 ?
O3 Ba1 F1 52.57(12) 2_675 2_676 ?
O5 Ba1 F1 71.3(2) 1_556 1_556 ?
O5 Ba1 F1 63.91(19) 2_676 1_556 ?
O4 Ba1 F1 106.9(2) 2_675 1_556 ?
O4 Ba1 F1 117.7(3) . 1_556 ?
O1 Ba1 F1 54.9(2) 6_665 1_556 ?
O1 Ba1 F1 125.1(2) 5 1_556 ?
O3 Ba1 F1 52.57(12) . 1_556 ?
O3 Ba1 F1 178.4(2) 2_675 1_556 ?
F1 Ba1 F1 126.0(3) 2_676 1_556 ?
O5 Ba1 Mo1 82.52(16) 1_556 6_665 ?
O5 Ba1 Mo1 97.19(16) 2_676 6_665 ?
O4 Ba1 Mo1 95.90(17) 2_675 6_665 ?
O4 Ba1 Mo1 84.38(17) . 6_665 ?
O1 Ba1 Mo1 29.23(8) 6_665 6_665 ?
O1 Ba1 Mo1 150.77(8) 5 6_665 ?
O3 Ba1 Mo1 33.05(14) . 6_665 ?
O3 Ba1 Mo1 147.22(14) 2_675 6_665 ?
F1 Ba1 Mo1 146.40(16) 2_676 6_665 ?
F1 Ba1 Mo1 33.31(16) 1_556 6_665 ?
O5 Ba1 Mo1 97.19(16) 1_556 5 ?
O5 Ba1 Mo1 82.52(16) 2_676 5 ?
O4 Ba1 Mo1 84.38(17) 2_675 5 ?
O4 Ba1 Mo1 95.90(17) . 5 ?
O1 Ba1 Mo1 150.77(8) 6_665 5 ?
O1 Ba1 Mo1 29.23(8) 5 5 ?
O3 Ba1 Mo1 147.22(14) . 5 ?
O3 Ba1 Mo1 33.05(14) 2_675 5 ?
F1 Ba1 Mo1 33.31(16) 2_676 5 ?
F1 Ba1 Mo1 146.40(16) 1_556 5 ?
Mo1 Ba1 Mo1 179.66(5) 6_665 5 ?
O5 Mo1 O4 101.3(2) . . ?
O5 Mo1 O2 98.7(4) . 3_565 ?
O4 Mo1 O2 96.7(4) . 3_565 ?
O5 Mo1 O1 95.3(4) . . ?
O4 Mo1 O1 98.8(3) . . ?
O2 Mo1 O1 156.57(17) 3_565 . ?
O5 Mo1 F1 165.9(3) . 6_665 ?
O4 Mo1 F1 92.7(4) . 6_665 ?
O2 Mo1 F1 81.5(3) 3_565 6_665 ?
O1 Mo1 F1 80.3(3) . 6_665 ?
O5 Mo1 O3 92.8(3) . 6_664 ?
O4 Mo1 O3 165.8(3) . 6_664 ?
O2 Mo1 O3 80.1(3) 3_565 6_664 ?
O1 Mo1 O3 80.6(3) . 6_664 ?
F1 Mo1 O3 73.24(16) 6_665 6_664 ?
O5 Mo1 Ba1 120.5(3) . 5_544 ?
O4 Mo1 Ba1 123.5(3) . 5_544 ?
O2 Mo1 Ba1 111.17(12) 3_565 5_544 ?
O1 Mo1 Ba1 45.41(12) . 5_544 ?
F1 Mo1 Ba1 47.8(2) 6_665 5_544 ?
O3 Mo1 Ba1 47.2(2) 6_664 5_544 ?
Te1' Te1 O1 77.1(5) . . ?
Te1' Te1 O2 77.5(4) . . ?
O1 Te1 O2 88.2(3) . . ?
Te1' Te1 O3 173.4(4) . . ?
O1 Te1 O3 97.0(5) . . ?
O2 Te1 O3 105.4(5) . . ?
Te1 Te1' O1 77.8(4) . . ?
Te1 Te1' O2 77.5(4) . . ?
O1 Te1' O2 88.3(2) . . ?
Te1 Te1' F1 172.2(4) . . ?
O1 Te1' F1 94.8(4) . . ?
O2 Te1' F1 104.7(4) . . ?
Te1' F1 Mo1 129.1(4) . 6_664 ?
Te1' F1 Ba1 121.4(3) . 1_554 ?
Mo1 F1 Ba1 98.9(3) 6_664 1_554 ?
Te1 O1 Te1' 25.15(14) . . ?
Te1 O1 Mo1 130.9(3) . . ?
Te1' O1 Mo1 131.1(3) . . ?
Te1 O1 Ba1 121.4(2) . 5_544 ?
Te1' O1 Ba1 121.65(19) . 5_544 ?
Mo1 O1 Ba1 105.36(16) . 5_544 ?
Te1 O2 Te1' 24.93(14) . . ?
Te1 O2 Mo1 116.7(3) . 3_465 ?
Te1' O2 Mo1 116.9(2) . 3_465 ?
Te1 O3 Mo1 127.1(4) . 6_665 ?
Te1 O3 Ba1 119.8(3) . . ?
Mo1 O3 Ba1 99.7(3) 6_665 . ?
Mo1 O4 Ba1 151.0(4) . . ?
Mo1 O5 Ba1 155.7(4) . 1_554 ?

loop_
_geom_bond_atom_site_label_1
_geom_bond_atom_site_label_2
_geom_bond_distance
_geom_bond_site_symmetry_2
_geom_bond_publ_flag
Ba1 O5 2.772(7) 1_556 ?
Ba1 O5 2.772(7) 2_676 ?
Ba1 O4 2.780(8) 2_675 ?
Ba1 O4 2.780(8) . ?
Ba1 O1 2.864(4) 6_665 ?
Ba1 O1 2.864(4) 5 ?
Ba1 O3 2.888(8) . ?
Ba1 O3 2.888(8) 2_675 ?
Ba1 F1 2.907(9) 2_676 ?
Ba1 F1 2.907(9) 1_556 ?
Ba1 Mo1 3.8785(5) 6_665 ?
Ba1 Mo1 3.8785(5) 5 ?
Mo1 O5 1.706(7) . ?
Mo1 O4 1.720(8) . ?
Mo1 O2 1.951(4) 3_565 ?
Mo1 O1 1.964(4) . ?
Mo1 F1 2.156(8) 6_665 ?
Mo1 O3 2.146(7) 6_664 ?
Mo1 Ba1 3.8785(5) 5_544 ?
Te1 Te1' 0.829(4) . ?
Te1 O1 1.906(6) . ?
Te1 O2 1.920(6) . ?
Te1 O3 1.981(11) . ?
Te1' O1 1.901(5) . ?
Te1' O2 1.921(4) . ?
Te1' F1 1.941(9) . ?
F1 Mo1 2.156(8) 6_664 ?
F1 Ba1 2.907(9) 1_554 ?
O1 Ba1 2.864(4) 5_544 ?
O2 Mo1 1.951(4) 3_465 ?
O3 Mo1 2.146(7) 6_665 ?
O5 Ba1 2.772(7) 1_554 ?
